data_7046289
loop_
_publ_author_name
'Chen, Xiao-Xiang'
'Ma, Fang'
'Xu, Mei-Xing'
'Bi, Jin-Cheng'
'Sun, Hao-Ling'
'Wang, Bing-Wu'
'Gao, Song'

_publ_section_title
;
 A neutral auxiliary ligand enhanced dysprosium(iii) single molecule
 magnet.
;
_journal_issue 22
_journal_name_full 'Dalton transactions (Cambridge, England : 2003)'
_journal_page_first 7395
_journal_page_last 7398
_journal_paper_doi 10.1039/c8dt01102h
_journal_volume 47
_journal_year 2018
_chemical_formula_moiety 'C38 H66 Dy N7 Si2'
_chemical_formula_sum 'C38 H66 Dy N7 Si2'
_chemical_formula_weight 839.65
_space_group_crystal_system triclinic
_space_group_IT_number 2
_space_group_name_Hall '-P 1'
_space_group_name_H-M_alt 'P -1'
_symmetry_space_group_name_Hall '-P 1'
_symmetry_space_group_name_H-M 'P -1'
_atom_sites_solution_hydrogens mixed
_atom_sites_solution_primary direct
_audit_creation_date 2018-04-11
_audit_creation_method
;
Olex2 1.2
(compiled 2017.02.23 svn.r3390 for OlexSys, GUI svn.r5337)
;
_audit_update_record
;
2018-04-18 deposited with the CCDC.
2018-05-09 downloaded from the CCDC.
;
_cell_angle_alpha 88.619(2)
_cell_angle_beta 80.960(2)
_cell_angle_gamma 69.139(2)
_cell_formula_units_Z 2
_cell_length_a 10.7692(3)
_cell_length_b 10.8103(3)
_cell_length_c 19.6786(5)
_cell_measurement_reflns_used 23073
_cell_measurement_temperature 180.00(10)
_cell_measurement_theta_max 30.3170
_cell_measurement_theta_min 3.6500
_cell_volume 2112.92(10)
_computing_cell_refinement 'CrysAlisPro 1.171.39.16b (Rigaku OD, 2015)'
_computing_data_collection 'CrysAlisPro 1.171.39.16b (Rigaku OD, 2015)'
_computing_data_reduction 'CrysAlisPro 1.171.39.16b (Rigaku OD, 2015)'
_computing_molecular_graphics 'Olex2 (Dolomanov et al., 2009)'
_computing_publication_material 'Olex2 (Dolomanov et al., 2009)'
_computing_structure_refinement 'ShelXL (Sheldrick, 2015)'
_computing_structure_solution 'ShelXS (Sheldrick, 2008)'
_diffrn_ambient_environment N~2~
_diffrn_ambient_temperature 180.00(10)
_diffrn_detector 'CCD plate'
_diffrn_measured_fraction_theta_full 0.997
_diffrn_measured_fraction_theta_max 0.991
_diffrn_measurement_details
;
List of Runs (angles in degrees, time in seconds):

  # Type    Start    End  Width  t~exp~   \w     \q     \k     \f   Frames
#--------------------------------------------------------------------------
  1  \w    -12.00  27.00   0.50    1.00    --   -1.60 -82.00  60.00   78
  2  \w    -46.00 -19.00   0.50    1.00    --   -1.60 -77.00-150.00   54
  3  \w    -91.00 -31.00   0.50    1.00    --   -1.60 -19.00   0.00  120
  4  \w    -33.00  31.00   0.50    1.00    --   -1.60 -82.00 120.00  128
  5  \w    -18.00   9.00   0.50    1.00    --   -1.60 -82.00 -90.00   54
  6  \w    -29.00  30.00   0.50    1.00    --   -1.60 -82.00-150.00  118
  7  \w    -41.00  32.00   0.50    1.00    --    1.90 -77.00   0.00  146
  8  \w    -85.00 -27.00   0.50    1.00    --    1.90 -57.00 -60.00  116
  9  \w     48.00  88.00   0.50    1.00    --    1.90  57.00-120.00   80
 10  \w    -15.00  10.00   0.50    1.00    --    1.90  57.00-120.00   50
;
_diffrn_measurement_device 'four-circle diffractometer'
_diffrn_measurement_device_type 'XtaLAB Pro: Kappa single'
_diffrn_measurement_method '\w scans'
_diffrn_orient_matrix_type 'CrysAlisPro convention (1999,Acta A55,543-557)'
_diffrn_orient_matrix_UB_11 -0.0693437000
_diffrn_orient_matrix_UB_12 0.0314182000
_diffrn_orient_matrix_UB_13 0.0131910000
_diffrn_orient_matrix_UB_21 -0.0032478000
_diffrn_orient_matrix_UB_22 0.0530646000
_diffrn_orient_matrix_UB_23 -0.0224085000
_diffrn_orient_matrix_UB_31 -0.0166670000
_diffrn_orient_matrix_UB_32 -0.0336635000
_diffrn_orient_matrix_UB_33 -0.0256421000
_diffrn_radiation_monochromator graphite
_diffrn_radiation_probe x-ray
_diffrn_radiation_type MoK\a
_diffrn_radiation_wavelength 0.71073
_diffrn_reflns_av_R_equivalents 0.0261
_diffrn_reflns_av_unetI/netI 0.0225
_diffrn_reflns_Laue_measured_fraction_full 0.997
_diffrn_reflns_Laue_measured_fraction_max 0.991
_diffrn_reflns_limit_h_max 14
_diffrn_reflns_limit_h_min -14
_diffrn_reflns_limit_k_max 14
_diffrn_reflns_limit_k_min -14
_diffrn_reflns_limit_l_max 25
_diffrn_reflns_limit_l_min -24
_diffrn_reflns_number 38779
_diffrn_reflns_point_group_measured_fraction_full 0.997
_diffrn_reflns_point_group_measured_fraction_max 0.991
_diffrn_reflns_theta_full 25.242
_diffrn_reflns_theta_max 27.877
_diffrn_reflns_theta_min 3.472
_diffrn_source 'fine-focus sealed X-ray tube'
_diffrn_source_type 'Enhance (Mo) X-ray Source'
_exptl_absorpt_coefficient_mu 1.859
_exptl_absorpt_correction_T_max 1.000
_exptl_absorpt_correction_T_min 0.544
_exptl_absorpt_correction_type multi-scan
_exptl_absorpt_process_details
;
CrysAlisPro 1.171.39.16b (Rigaku Oxford Diffraction, 2015)
Numerical absorption correction based on gaussian integration over
            a multifaceted crystal model
Empirical absorption correction using spherical harmonics,
 implemented in SCALE3 ABSPACK scaling algorithm.
;
_exptl_crystal_colour 'clear light yellow'
_exptl_crystal_colour_lustre clear
_exptl_crystal_colour_modifier light
_exptl_crystal_colour_primary yellow
_exptl_crystal_density_diffrn 1.320
_exptl_crystal_description block
_exptl_crystal_F_000 874
_exptl_crystal_size_max 0.298
_exptl_crystal_size_mid 0.179
_exptl_crystal_size_min 0.143
_refine_diff_density_max 0.814
_refine_diff_density_min -0.554
_refine_diff_density_rms 0.058
_refine_ls_extinction_method none
_refine_ls_goodness_of_fit_ref 1.070
_refine_ls_hydrogen_treatment constr
_refine_ls_matrix_type full
_refine_ls_number_parameters 487
_refine_ls_number_reflns 9965
_refine_ls_number_restraints 54
_refine_ls_restrained_S_all 1.077
_refine_ls_R_factor_all 0.0195
_refine_ls_R_factor_gt 0.0180
_refine_ls_shift/su_max 0.002
_refine_ls_shift/su_mean 0.000
_refine_ls_structure_factor_coef Fsqd
_refine_ls_weighting_details 'w=1/[\s^2^(Fo^2^)+(0.0215P)^2^+0.6694P] where P=(Fo^2^+2Fc^2^)/3'
_refine_ls_weighting_scheme calc
_refine_ls_wR_factor_gt 0.0446
_refine_ls_wR_factor_ref 0.0451
_reflns_Friedel_coverage 0.000
_reflns_number_gt 9470
_reflns_number_total 9965
_reflns_threshold_expression 'I > 2\s(I)'
_cod_data_source_file c8dt01102h2.cif
_cod_data_source_block 2
_cod_depositor_comments 'Adding full bibliography for 7046289.cif.'
_cod_database_code 7046289
_shelxl_version_number 2014-3
_chemical_oxdiff_formula 'C38 H66 Dy N7 Si2'
_chemical_oxdiff_usercomment DyLNstar2
_shelx_space_group_comment
;
The symmetry employed for this shelxl refinement is uniquely defined
by the following loop, which should always be used as a source of
symmetry information in preference to the above space-group names.
They are only intended as comments.
;
_reflns_odcompleteness_completeness 99.60
_reflns_odcompleteness_iscentric 1
_reflns_odcompleteness_theta 27.42
_olex2_refinement_description
;
1. Fixed Uiso
 At 1.2 times of:
  All C(H) groups, All C(H,H) groups
 At 1.5 times of:
  All C(H,H,H) groups
2. Shared sites
{C8A, C8B}
{C1A, C1B}
3. Restrained distances
 C36A-C37A \\sim C37A-C38A \\sim C36A-C38A
 with sigma of 0.04
 C36B-C37B \\sim C37B-C38B \\sim C36B-C38B
 with sigma of 0.04
 Si2-C36A \\sim Si2-C36B \\sim Si2-C37A \\sim Si2-C37B \\sim Si2-C38A \\sim
Si2-C38B
 with sigma of 0.02
 N7-C36A \\sim N7-C37A \\sim N7-C38A \\sim N7-C36B \\sim N7-C37B \\sim N7-C38B
 with sigma of 0.04
4. Uiso/Uaniso restraints and constraints
Uanis(C37B) \\sim Ueq, Uanis(C38B) \\sim Ueq, Uanis(C36B) \\sim Ueq: with sigma
of 0.01 and sigma for terminal atoms of 0.02
Uanis(C8A) = Uanis(C8B)
Uanis(C1A) = Uanis(C1B)
5. Others
 Sof(C36B)=Sof(H36D)=Sof(H36E)=Sof(H36F)=Sof(C37B)=Sof(H37D)=Sof(H37E)=
 Sof(H37F)=Sof(C38B)=Sof(H38D)=Sof(H38E)=Sof(H38F)=1-FVAR(1)
 Sof(C38A)=Sof(H38A)=Sof(H38B)=Sof(H38C)=Sof(C36A)=Sof(H36A)=Sof(H36B)=
 Sof(H36C)=Sof(C37A)=Sof(H37A)=Sof(H37B)=Sof(H37C)=FVAR(1)
 Sof(C0AA)=Sof(H0AA)=Sof(H0AB)=Sof(C8B)=Sof(H8BA)=Sof(H8BB)=Sof(C1B)=Sof(H1BA)=
 Sof(H1BB)=Sof(H1BC)=1-FVAR(2)
 Sof(C1A)=Sof(H1AA)=Sof(H1AB)=Sof(H1AC)=Sof(C8A)=Sof(H8AA)=Sof(H8AB)=Sof(C7)=
 Sof(H7A)=Sof(H7B)=FVAR(2)
6.a Riding coordinates:
 C4(H4), C3(H3), C1A(H1AA,H1AB,H1AC), C14(H14), C1B(H1BA,H1BB,H1BC)
6.b Secondary CH2 refined with riding coordinates:
 C26(H26A,H26B), C24(H24A,H24B), C25(H25A,H25B), C9(H9A,H9B), C10(H10A,H10B),
 C23(H23A,H23B), C8A(H8AA,H8AB), C7(H7A,H7B), C0AA(H0AA,H0AB), C8B(H8BA,H8BB)
6.c Aromatic/amide H refined with riding coordinates:
 C29(H29), C13(H13), C30(H30), C20(H20), C19(H19)
6.d Idealised Me refined as rotating group:
 C38A(H38A,H38B,H38C), C36A(H36A,H36B,H36C), C37A(H37A,H37B,H37C), C6(H6A,H6B,
 H6C), C34(H34A,H34B,H34C), C33(H33A,H33B,H33C), C35(H35A,H35B,H35C), C27(H27A,
 H27B,H27C), C11(H11A,H11B,H11C), C22(H22A,H22B,H22C), C16(H16A,H16B,H16C),
 C17(H17A,H17B,H17C), C32(H32A,H32B,H32C), C36B(H36D,H36E,H36F), C37B(H37D,H37E,
 H37F), C38B(H38D,H38E,H38F)
;
_olex2_submission_special_instructions 'No special instructions were received'
_oxdiff_exptl_absorpt_empirical_details
;
Empirical correction (ABSPACK) includes:
- Absorption correction using spherical harmonics
- Frame scaling
- Detector area scaling
;
_oxdiff_exptl_absorpt_empirical_full_max 1.607
_oxdiff_exptl_absorpt_empirical_full_min 0.731

loop_
_space_group_symop_operation_xyz
'x, y, z'
'-x, -y, -z'

loop_
_atom_site_label
_atom_site_type_symbol
_atom_site_fract_x
_atom_site_fract_y
_atom_site_fract_z
_atom_site_U_iso_or_equiv
_atom_site_adp_type
_atom_site_occupancy
_atom_site_site_symmetry_order
_atom_site_calc_flag
_atom_site_refinement_flags_posn
_atom_site_refinement_flags_adp
_atom_site_refinement_flags_occupancy
_atom_site_disorder_assembly
_atom_site_disorder_group
Dy1 Dy 0.13558(2) 0.36938(2) 0.74953(2) 0.01798(3) Uani 1 1 d . . . . .
Si1 Si 0.23050(5) 0.38680(5) 0.58004(2) 0.02811(10) Uani 1 1 d . . . . .
Si2 Si 0.44412(5) 0.18634(5) 0.64597(3) 0.03068(10) Uani 1 1 d D . . . .
N2 N -0.02491(14) 0.28732(13) 0.74990(7) 0.0240(3) Uani 1 1 d . . . . .
N7 N 0.28623(14) 0.30613(14) 0.65187(7) 0.0257(3) Uani 1 1 d D . . . .
N5 N 0.22481(15) 0.28474(14) 0.84346(7) 0.0271(3) Uani 1 1 d . . . . .
N3 N -0.00912(15) -0.03904(14) 0.67925(7) 0.0273(3) Uani 1 1 d . . . . .
N6 N 0.20107(16) 0.01507(14) 0.96561(8) 0.0304(3) Uani 1 1 d . . . . .
N4 N 0.15752(16) 0.55561(14) 0.83876(9) 0.0322(3) Uani 1 1 d . . . . .
N1 N -0.32802(15) 0.50737(16) 0.79965(8) 0.0311(3) Uani 1 1 d . . . . .
C38A C 0.5151(3) 0.1823(4) 0.72778(18) 0.0783(14) Uani 0.816(4) 1 d D . P A 1
H38A H 0.5005 0.2710 0.7426 0.117 Uiso 0.816(4) 1 calc GR . P A 1
H38B H 0.6100 0.1319 0.7197 0.117 Uiso 0.816(4) 1 calc GR . P A 1
H38C H 0.4713 0.1417 0.7628 0.117 Uiso 0.816(4) 1 calc GR . P A 1
C36A C 0.4424(4) 0.0199(3) 0.6314(3) 0.0830(15) Uani 0.816(4) 1 d D . P A 1
H36A H 0.3869 -0.0013 0.6695 0.125 Uiso 0.816(4) 1 calc GR . P A 1
H36B H 0.5325 -0.0435 0.6272 0.125 Uiso 0.816(4) 1 calc GR . P A 1
H36C H 0.4070 0.0175 0.5898 0.125 Uiso 0.816(4) 1 calc GR . P A 1
C37A C 0.5750(3) 0.2129(4) 0.5797(2) 0.0829(15) Uani 0.816(4) 1 d D . P A 1
H37A H 0.5537 0.2059 0.5347 0.124 Uiso 0.816(4) 1 calc GR . P A 1
H37B H 0.6612 0.1471 0.5834 0.124 Uiso 0.816(4) 1 calc GR . P A 1
H37C H 0.5776 0.2995 0.5868 0.124 Uiso 0.816(4) 1 calc GR . P A 1
C6 C -0.0580(3) 0.5583(2) 0.91275(11) 0.0476(5) Uani 1 1 d . . . . .
H6A H -0.1513 0.5858 0.9079 0.071 Uiso 1 1 calc GR . . . .
H6B H -0.0484 0.6093 0.9495 0.071 Uiso 1 1 calc GR . . . .
H6C H -0.0255 0.4660 0.9230 0.071 Uiso 1 1 calc GR . . . .
C26 C 0.03763(18) 0.04804(16) 0.71522(9) 0.0282(3) Uani 1 1 d . . . . .
H26A H 0.1346 0.0208 0.7030 0.034 Uiso 1 1 calc R . . . .
H26B H 0.0170 0.0390 0.7645 0.034 Uiso 1 1 calc R . . . .
C5 C 0.02126(18) 0.57966(16) 0.84714(9) 0.0280(3) Uani 1 1 d . . . . .
C4 C -0.02337(17) 0.63141(15) 0.78719(9) 0.0274(3) Uani 1 1 d . . . . .
H4 H -0.1179 0.6743 0.7816 0.033 Uiso 1 1 d R . . . .
C28 C -0.12185(18) -0.06926(16) 0.70417(9) 0.0288(3) Uani 1 1 d . . . . .
C24 C -0.12626(17) 0.29850(17) 0.81070(9) 0.0269(3) Uani 1 1 d . . . . .
H24A H -0.1105 0.3492 0.8463 0.032 Uiso 1 1 calc R . . . .
H24B H -0.1125 0.2103 0.8276 0.032 Uiso 1 1 calc R . . . .
C25 C -0.02732(18) 0.19452(16) 0.69779(9) 0.0272(3) Uani 1 1 d . . . . .
H25A H 0.0196 0.2100 0.6541 0.033 Uiso 1 1 calc R . . . .
H25B H -0.1200 0.2120 0.6925 0.033 Uiso 1 1 calc R . . . .
C34 C 0.2616(3) 0.2734(3) 0.50357(11) 0.0520(6) Uani 1 1 d . . . . .
H34A H 0.3559 0.2399 0.4854 0.078 Uiso 1 1 calc GR . . . .
H34B H 0.2119 0.3214 0.4689 0.078 Uiso 1 1 calc GR . . . .
H34C H 0.2327 0.2008 0.5173 0.078 Uiso 1 1 calc GR . . . .
C9 C 0.24522(19) 0.14913(16) 0.86436(9) 0.0292(3) Uani 1 1 d . . . . .
H9A H 0.3390 0.1045 0.8691 0.035 Uiso 1 1 calc R . . . .
H9B H 0.2255 0.1020 0.8286 0.035 Uiso 1 1 calc R . . . .
C15 C 0.28453(19) -0.01613(18) 1.01507(9) 0.0323(4) Uani 1 1 d . . . . .
C10 C 0.1563(2) 0.14340(17) 0.93261(10) 0.0324(4) Uani 1 1 d . . . . .
H10A H 0.1547 0.2117 0.9642 0.039 Uiso 1 1 calc R . . . .
H10B H 0.0650 0.1630 0.9241 0.039 Uiso 1 1 calc R . . . .
C3 C 0.0890(2) 0.64210(17) 0.74163(10) 0.0325(4) Uani 1 1 d . . . . .
H3 H 0.0839 0.6919 0.6992 0.039 Uiso 1 1 d R . . . .
C33 C 0.04273(19) 0.4745(2) 0.59889(10) 0.0360(4) Uani 1 1 d . . . . .
H33A H -0.0008 0.4107 0.6003 0.054 Uiso 1 1 calc GR . . . .
H33B H 0.0143 0.5359 0.5634 0.054 Uiso 1 1 calc GR . . . .
H33C H 0.0190 0.5215 0.6426 0.054 Uiso 1 1 calc GR . . . .
C29 C -0.1459(2) -0.13596(18) 0.65235(10) 0.0352(4) Uani 1 1 d . . . . .
H29 H -0.2153 -0.1690 0.6548 0.042 Uiso 1 1 calc R . . . .
C31 C 0.0365(2) -0.08471(18) 0.61160(10) 0.0346(4) Uani 1 1 d . . . . .
C21 C -0.3391(2) 0.5829(2) 0.74191(11) 0.0431(5) Uani 1 1 d . . . . .
C23 C -0.27489(18) 0.36323(18) 0.80089(10) 0.0331(4) Uani 1 1 d . . . . .
H23A H -0.2852 0.3285 0.7580 0.040 Uiso 1 1 calc R . . . .
H23B H -0.3297 0.3360 0.8378 0.040 Uiso 1 1 calc R . . . .
C35 C 0.3042(2) 0.5162(2) 0.55137(13) 0.0532(6) Uani 1 1 d . . . . .
H35A H 0.2834 0.5808 0.5881 0.080 Uiso 1 1 calc GR . . . .
H35B H 0.2670 0.5589 0.5120 0.080 Uiso 1 1 calc GR . . . .
H35C H 0.4002 0.4752 0.5393 0.080 Uiso 1 1 calc GR . . . .
C27 C -0.1897(2) -0.0394(2) 0.77720(10) 0.0382(4) Uani 1 1 d . . . . .
H27A H -0.1264 -0.0825 0.8073 0.057 Uiso 1 1 calc GR . . . .
H27B H -0.2634 -0.0710 0.7849 0.057 Uiso 1 1 calc GR . . . .
H27C H -0.2231 0.0546 0.7863 0.057 Uiso 1 1 calc GR . . . .
C2 C 0.19930(19) 0.59617(17) 0.77506(12) 0.0365(4) Uani 1 1 d . . . . .
C11 C 0.0794(2) -0.0915(2) 0.90033(11) 0.0433(5) Uani 1 1 d . . . . .
H11A H -0.0037 -0.0178 0.9108 0.065 Uiso 1 1 calc GR . . . .
H11B H 0.0614 -0.1724 0.9021 0.065 Uiso 1 1 calc GR . . . .
H11C H 0.1235 -0.0832 0.8550 0.065 Uiso 1 1 calc GR . . . .
C1A C 0.3407(2) 0.5907(3) 0.75355(18) 0.0686(8) Uani 0.685(10) 1 d . . P B 1
H1AA H 0.3926 0.5525 0.7892 0.103 Uiso 0.685(10) 1 d R . P B 1
H1AB H 0.3795 0.5375 0.7119 0.103 Uiso 0.685(10) 1 d R . P B 1
H1AC H 0.3407 0.6787 0.7457 0.103 Uiso 0.685(10) 1 d R . P B 1
C13 C 0.2316(2) -0.19277(18) 0.99268(10) 0.0391(4) Uani 1 1 d . . . . .
H13 H 0.2272 -0.2772 0.9942 0.047 Uiso 1 1 calc R . . . .
C8A C 0.2983(2) 0.3425(2) 0.88066(12) 0.0423(5) Uani 0.685(10) 1 d . . P B 1
H8AA H 0.3873 0.3243 0.8543 0.051 Uiso 0.685(10) 1 calc R . P B 1
H8AB H 0.3094 0.2992 0.9242 0.051 Uiso 0.685(10) 1 calc R . P B 1
C30 C -0.0465(2) -0.14549(19) 0.59454(10) 0.0385(4) Uani 1 1 d . . . . .
H30 H -0.0389 -0.1861 0.5522 0.046 Uiso 1 1 calc R . . . .
C12 C 0.1684(2) -0.09323(17) 0.95171(9) 0.0336(4) Uani 1 1 d . . . . .
C22 C -0.3014(3) 0.5224(4) 0.67119(12) 0.0694(9) Uani 1 1 d . . . . .
H22A H -0.2119 0.4577 0.6659 0.104 Uiso 1 1 calc GR . . . .
H22B H -0.3047 0.5901 0.6383 0.104 Uiso 1 1 calc GR . . . .
H22C H -0.3633 0.4804 0.6637 0.104 Uiso 1 1 calc GR . . . .
C20 C -0.3983(2) 0.7128(2) 0.76395(15) 0.0564(7) Uani 1 1 d . . . . .
H20 H -0.4166 0.7855 0.7359 0.068 Uiso 1 1 calc R . . . .
C14 C 0.3047(2) -0.14448(19) 1.03226(10) 0.0376(4) Uani 1 1 d . . . . .
H14 H 0.3589 -0.1935 1.0661 0.045 Uiso 1 1 d R . . . .
C18 C -0.3834(2) 0.5902(2) 0.85767(11) 0.0380(4) Uani 1 1 d . . . . .
C16 C 0.3331(2) 0.0812(2) 1.04391(11) 0.0416(4) Uani 1 1 d . . . . .
H16A H 0.3771 0.1180 1.0071 0.062 Uiso 1 1 calc GR . . . .
H16B H 0.3954 0.0375 1.0744 0.062 Uiso 1 1 calc GR . . . .
H16C H 0.2580 0.1509 1.0689 0.062 Uiso 1 1 calc GR . . . .
C7 C 0.2326(5) 0.4890(5) 0.8947(2) 0.0308(9) Uani 0.685(10) 1 d . . P B 1
H7A H 0.1710 0.5056 0.9379 0.037 Uiso 0.685(10) 1 calc R . P B 1
H7B H 0.3008 0.5260 0.8992 0.037 Uiso 0.685(10) 1 calc R . P B 1
C17 C -0.3978(3) 0.5384(3) 0.92828(12) 0.0520(6) Uani 1 1 d . . . . .
H17A H -0.4519 0.4841 0.9304 0.078 Uiso 1 1 calc GR . . . .
H17B H -0.4403 0.6112 0.9611 0.078 Uiso 1 1 calc GR . . . .
H17C H -0.3104 0.4866 0.9388 0.078 Uiso 1 1 calc GR . . . .
C19 C -0.4270(2) 0.7178(2) 0.83643(15) 0.0526(6) Uani 1 1 d . . . . .
H19 H -0.4679 0.7938 0.8646 0.063 Uiso 1 1 calc R . . . .
C32 C 0.1580(3) -0.0687(3) 0.57002(13) 0.0556(6) Uani 1 1 d . . . . .
H32A H 0.1454 0.0237 0.5678 0.083 Uiso 1 1 calc GR . . . .
H32B H 0.1711 -0.1052 0.5243 0.083 Uiso 1 1 calc GR . . . .
H32C H 0.2355 -0.1142 0.5912 0.083 Uiso 1 1 calc GR . . . .
C36B C 0.5149(15) 0.1048(18) 0.5564(6) 0.086(6) Uani 0.184(4) 1 d D U P A 2
H36D H 0.4642 0.0524 0.5462 0.129 Uiso 0.184(4) 1 calc GR . P A 2
H36E H 0.6075 0.0491 0.5550 0.129 Uiso 0.184(4) 1 calc GR . P A 2
H36F H 0.5088 0.1720 0.5230 0.129 Uiso 0.184(4) 1 calc GR . P A 2
C37B C 0.5704(13) 0.2516(14) 0.6624(11) 0.079(6) Uani 0.184(4) 1 d D U P A 2
H37D H 0.5781 0.3146 0.6282 0.118 Uiso 0.184(4) 1 calc GR . P A 2
H37E H 0.6555 0.1805 0.6603 0.118 Uiso 0.184(4) 1 calc GR . P A 2
H37F H 0.5445 0.2945 0.7072 0.118 Uiso 0.184(4) 1 calc GR . P A 2
C38B C 0.4457(15) 0.0483(14) 0.7031(10) 0.091(7) Uani 0.184(4) 1 d D U P A 2
H38D H 0.4232 0.0801 0.7502 0.137 Uiso 0.184(4) 1 calc GR . P A 2
H38E H 0.5338 -0.0192 0.6959 0.137 Uiso 0.184(4) 1 calc GR . P A 2
H38F H 0.3810 0.0120 0.6929 0.137 Uiso 0.184(4) 1 calc GR . P A 2
C0AA C 0.2759(12) 0.4846(12) 0.8711(8) 0.042(3) Uani 0.315(10) 1 d . . P B 2
H0AA H 0.2655 0.5267 0.9157 0.051 Uiso 0.315(10) 1 calc R . P B 2
H0AB H 0.3550 0.4924 0.8429 0.051 Uiso 0.315(10) 1 calc R . P B 2
C8B C 0.2983(2) 0.3425(2) 0.88066(12) 0.0423(5) Uani 0.315(10) 1 d . . P B 2
H8BA H 0.3936 0.2928 0.8674 0.051 Uiso 0.315(10) 1 calc R . P B 2
H8BB H 0.2755 0.3300 0.9294 0.051 Uiso 0.315(10) 1 calc R . P B 2
C1B C 0.3407(2) 0.5907(3) 0.75355(18) 0.0686(8) Uani 0.315(10) 1 d . . P B 2
H1BA H 0.3657 0.6152 0.6980 0.103 Uiso 0.315(10) 1 d R . P B 2
H1BB H 0.4145 0.5054 0.7514 0.103 Uiso 0.315(10) 1 d R . P B 2
H1BC H 0.3700 0.6553 0.7734 0.103 Uiso 0.315(10) 1 d R . P B 2

loop_
_atom_site_aniso_label
_atom_site_aniso_U_11
_atom_site_aniso_U_22
_atom_site_aniso_U_33
_atom_site_aniso_U_23
_atom_site_aniso_U_13
_atom_site_aniso_U_12
Dy1 0.01889(4) 0.01705(4) 0.01887(4) 0.00001(2) -0.00209(3) -0.00780(3)
Si1 0.0284(2) 0.0308(2) 0.0231(2) 0.00508(18) -0.00008(17) -0.01017(19)
Si2 0.0191(2) 0.0347(3) 0.0319(2) -0.0015(2) 0.00038(18) -0.00364(18)
N2 0.0256(7) 0.0233(6) 0.0267(7) 0.0002(5) -0.0034(5) -0.0132(5)
N7 0.0204(7) 0.0288(7) 0.0243(7) 0.0010(5) -0.0003(5) -0.0058(5)
N5 0.0316(8) 0.0231(7) 0.0299(7) 0.0052(5) -0.0127(6) -0.0106(6)
N3 0.0328(8) 0.0218(6) 0.0295(7) -0.0020(5) -0.0041(6) -0.0124(6)
N6 0.0380(8) 0.0236(7) 0.0290(7) 0.0060(6) -0.0073(6) -0.0097(6)
N4 0.0341(8) 0.0207(7) 0.0468(9) -0.0021(6) -0.0195(7) -0.0101(6)
N1 0.0227(7) 0.0378(8) 0.0346(8) 0.0092(6) -0.0042(6) -0.0135(6)
C38A 0.0331(16) 0.112(3) 0.063(2) -0.020(2) -0.0218(14) 0.0136(17)
C36A 0.050(2) 0.0350(15) 0.157(5) -0.007(2) -0.036(2) 0.0017(14)
C37A 0.0329(17) 0.102(3) 0.086(3) 0.026(2) 0.0203(16) -0.0039(17)
C6 0.0683(15) 0.0350(10) 0.0329(10) -0.0095(8) 0.0092(10) -0.0168(10)
C26 0.0301(9) 0.0246(8) 0.0329(9) -0.0007(7) -0.0074(7) -0.0124(7)
C5 0.0324(9) 0.0188(7) 0.0311(9) -0.0071(6) -0.0028(7) -0.0075(6)
C4 0.0245(8) 0.0185(7) 0.0374(9) -0.0003(6) -0.0070(7) -0.0047(6)
C28 0.0311(9) 0.0210(7) 0.0349(9) 0.0019(7) -0.0058(7) -0.0099(7)
C24 0.0295(9) 0.0274(8) 0.0268(8) 0.0008(6) -0.0036(6) -0.0142(7)
C25 0.0340(9) 0.0248(8) 0.0259(8) 0.0002(6) -0.0051(7) -0.0141(7)
C34 0.0626(15) 0.0579(14) 0.0299(10) -0.0052(9) -0.0062(9) -0.0148(11)
C9 0.0357(9) 0.0224(8) 0.0269(8) 0.0022(6) -0.0063(7) -0.0069(7)
C15 0.0343(10) 0.0314(9) 0.0275(9) 0.0024(7) -0.0039(7) -0.0077(7)
C10 0.0373(10) 0.0216(8) 0.0337(9) 0.0059(7) -0.0055(7) -0.0054(7)
C3 0.0410(10) 0.0201(8) 0.0370(10) 0.0031(7) -0.0031(8) -0.0129(7)
C33 0.0322(10) 0.0387(10) 0.0356(10) 0.0116(8) -0.0096(7) -0.0096(8)
C29 0.0371(10) 0.0287(9) 0.0452(11) 0.0004(8) -0.0144(8) -0.0150(8)
C31 0.0426(11) 0.0296(9) 0.0302(9) -0.0020(7) -0.0005(8) -0.0133(8)
C21 0.0250(9) 0.0665(14) 0.0471(12) 0.0266(10) -0.0129(8) -0.0260(9)
C23 0.0266(9) 0.0369(9) 0.0385(10) 0.0018(8) 0.0006(7) -0.0173(7)
C35 0.0480(13) 0.0510(13) 0.0595(14) 0.0169(11) 0.0057(11) -0.0231(11)
C27 0.0404(11) 0.0340(9) 0.0407(10) -0.0037(8) 0.0024(8) -0.0171(8)
C2 0.0288(9) 0.0223(8) 0.0613(13) -0.0066(8) -0.0042(8) -0.0134(7)
C11 0.0576(14) 0.0372(10) 0.0416(11) 0.0066(8) -0.0179(10) -0.0211(10)
C1A 0.0360(13) 0.0523(14) 0.122(3) -0.0114(15) 0.0067(14) -0.0277(11)
C13 0.0527(12) 0.0246(8) 0.0384(10) 0.0082(7) -0.0088(9) -0.0117(8)
C8A 0.0514(12) 0.0338(10) 0.0531(12) 0.0136(9) -0.0339(10) -0.0190(9)
C30 0.0539(12) 0.0312(9) 0.0324(10) -0.0035(7) -0.0117(8) -0.0153(9)
C12 0.0420(11) 0.0270(8) 0.0322(9) 0.0043(7) -0.0069(8) -0.0127(8)
C22 0.0377(13) 0.126(3) 0.0396(13) 0.0256(14) -0.0042(10) -0.0258(14)
C20 0.0388(12) 0.0563(14) 0.0907(19) 0.0427(13) -0.0328(12) -0.0301(11)
C14 0.0429(11) 0.0315(9) 0.0339(10) 0.0102(7) -0.0103(8) -0.0064(8)
C18 0.0312(10) 0.0370(10) 0.0448(11) 0.0020(8) -0.0100(8) -0.0091(8)
C16 0.0463(12) 0.0395(10) 0.0409(11) 0.0018(8) -0.0110(9) -0.0161(9)
C7 0.030(2) 0.0356(17) 0.032(2) -0.0042(16) -0.0115(14) -0.0149(18)
C17 0.0478(13) 0.0601(14) 0.0383(11) -0.0019(10) -0.0005(9) -0.0097(11)
C19 0.0420(12) 0.0356(11) 0.0857(18) 0.0049(11) -0.0265(12) -0.0141(9)
C32 0.0667(16) 0.0556(14) 0.0454(13) -0.0093(11) 0.0163(11) -0.0326(12)
C36B 0.054(9) 0.097(11) 0.061(9) -0.030(8) -0.017(7) 0.035(8)
C37B 0.042(7) 0.051(8) 0.145(15) -0.011(8) -0.047(8) -0.004(6)
C38B 0.044(7) 0.070(9) 0.112(13) 0.059(9) 0.020(8) 0.021(6)
C0AA 0.031(6) 0.037(4) 0.062(8) -0.004(5) -0.030(5) -0.006(4)
C8B 0.0514(12) 0.0338(10) 0.0531(12) 0.0136(9) -0.0339(10) -0.0190(9)
C1B 0.0360(13) 0.0523(14) 0.122(3) -0.0114(15) 0.0067(14) -0.0277(11)

loop_
_atom_type_symbol
_atom_type_description
_atom_type_scat_dispersion_real
_atom_type_scat_dispersion_imag
_atom_type_scat_source
C C 0.0033 0.0016 'International Tables Vol C Tables 4.2.6.8 and 6.1.1.4'
H H 0.0000 0.0000 'International Tables Vol C Tables 4.2.6.8 and 6.1.1.4'
Dy Dy -0.1892 4.4098 'International Tables Vol C Tables 4.2.6.8 and 6.1.1.4'
N N 0.0061 0.0033 'International Tables Vol C Tables 4.2.6.8 and 6.1.1.4'
Si Si 0.0817 0.0704 'International Tables Vol C Tables 4.2.6.8 and 6.1.1.4'

loop_
_exptl_crystal_face_index_h
_exptl_crystal_face_index_k
_exptl_crystal_face_index_l
_exptl_crystal_face_perp_dist
-14 -2 5 0.0950
1 14 3 0.1653
3 1 -26 0.0821
-6 -15 -2 0.1275
-2 0 26 0.0551
-15 -1 -7 0.1079
14 1 7 0.0700
-9 0 -23 0.0981
10 1 24 0.0684
-8 -10 -21 0.1098
7 -9 15 0.0900
7 10 21 0.1141
-10 7 -6 0.1374
-4 5 -25 0.1149
5 15 1 0.1625

loop_
_geom_angle_atom_site_label_1
_geom_angle_atom_site_label_2
_geom_angle_atom_site_label_3
_geom_angle
N2 Dy1 Si1 101.06(4)
N2 Dy1 N7 110.46(5)
N2 Dy1 N5 103.05(5)
N2 Dy1 N4 130.52(5)
N2 Dy1 C5 103.57(5)
N2 Dy1 C4 99.09(5)
N2 Dy1 C3 122.80(5)
N2 Dy1 C2 146.43(5)
N7 Dy1 Si1 27.83(4)
N7 Dy1 N4 118.46(5)
N7 Dy1 C5 140.94(5)
N7 Dy1 C4 124.12(5)
N7 Dy1 C3 96.58(5)
N7 Dy1 C2 94.29(6)
N5 Dy1 Si1 139.88(4)
N5 Dy1 N7 112.53(5)
N5 Dy1 N4 65.25(5)
N5 Dy1 C5 76.58(5)
N5 Dy1 C4 105.00(5)
N5 Dy1 C3 111.66(5)
N5 Dy1 C2 87.01(6)
N4 Dy1 Si1 118.54(4)
N4 Dy1 C5 28.52(5)
N4 Dy1 C3 46.65(5)
N4 Dy1 C2 28.27(6)
C5 Dy1 Si1 127.46(4)
C5 Dy1 C3 47.46(5)
C5 Dy1 C2 47.12(6)
C4 Dy1 Si1 102.24(4)
C4 Dy1 N4 46.93(5)
C4 Dy1 C5 28.50(5)
C4 Dy1 C3 29.53(5)
C4 Dy1 C2 47.41(5)
C3 Dy1 Si1 80.23(4)
C3 Dy1 C2 28.18(6)
C2 Dy1 Si1 90.29(5)
N7 Si1 Dy1 37.78(5)
N7 Si1 C34 113.80(9)
N7 Si1 C33 109.41(8)
N7 Si1 C35 113.90(10)
C34 Si1 Dy1 134.16(8)
C34 Si1 C33 105.59(11)
C33 Si1 Dy1 72.74(6)
C35 Si1 Dy1 117.43(9)
C35 Si1 C34 107.06(12)
C35 Si1 C33 106.52(10)
N7 Si2 C38A 110.96(11)
N7 Si2 C36A 112.12(12)
N7 Si2 C37A 115.25(13)
N7 Si2 C36B 113.9(4)
N7 Si2 C37B 112.8(4)
N7 Si2 C38B 112.0(4)
C36A Si2 C38A 106.7(2)
C36A Si2 C37A 108.4(2)
C37A Si2 C38A 102.6(2)
C37B Si2 C36B 102.7(8)
C37B Si2 C38B 109.9(8)
C38B Si2 C36B 104.7(8)
C24 N2 Dy1 121.94(10)
C25 N2 Dy1 125.11(11)
C25 N2 C24 111.75(13)
Si1 N7 Dy1 114.39(7)
Si1 N7 Si2 120.63(8)
Si2 N7 Dy1 124.98(7)
C9 N5 Dy1 123.12(11)
C8A N5 Dy1 124.64(11)
C8A N5 C9 110.63(14)
C28 N3 C26 124.07(15)
C28 N3 C31 109.43(14)
C31 N3 C26 125.62(15)
C15 N6 C10 124.80(15)
C12 N6 C15 109.50(15)
C12 N6 C10 125.70(16)
C5 N4 Dy1 75.85(9)
C5 N4 C7 118.2(2)
C5 N4 C0AA 140.3(6)
C2 N4 Dy1 77.78(9)
C2 N4 C5 109.84(15)
C2 N4 C7 131.9(2)
C2 N4 C0AA 109.1(7)
C7 N4 Dy1 110.8(2)
C0AA N4 Dy1 105.5(5)
C21 N1 C23 126.51(18)
C21 N1 C18 109.08(17)
C18 N1 C23 124.30(16)
N3 C26 C25 112.50(14)
N4 C5 Dy1 75.63(9)
N4 C5 C6 123.45(18)
C6 C5 Dy1 118.08(11)
C4 C5 Dy1 75.06(9)
C4 C5 N4 107.61(16)
C4 C5 C6 128.84(18)
C5 C4 Dy1 76.43(9)
C5 C4 C3 107.49(16)
C3 C4 Dy1 76.38(9)
N3 C28 C27 122.05(16)
C29 C28 N3 107.40(16)
C29 C28 C27 130.36(18)
N2 C24 C23 116.62(14)
N2 C25 C26 113.56(14)
N5 C9 C10 112.64(14)
N6 C15 C16 123.01(16)
C14 C15 N6 107.47(17)
C14 C15 C16 129.45(18)
N6 C10 C9 113.97(14)
C4 C3 Dy1 74.09(9)
C2 C3 Dy1 77.21(10)
C2 C3 C4 107.62(17)
C28 C29 C30 107.68(17)
N3 C31 C32 122.67(18)
C30 C31 N3 107.26(17)
C30 C31 C32 130.04(19)
N1 C21 C22 122.1(2)
C20 C21 N1 107.3(2)
C20 C21 C22 130.4(2)
N1 C23 C24 116.29(14)
N4 C2 Dy1 73.95(9)
N4 C2 C1A 121.8(2)
C3 C2 Dy1 74.61(10)
C3 C2 N4 107.38(16)
C3 C2 C1A 130.8(2)
C1A C2 Dy1 118.83(14)
C12 C13 C14 107.99(17)
N5 C8A C7 114.6(2)
C31 C30 C29 108.21(16)
N6 C12 C11 122.68(16)
C13 C12 N6 107.25(17)
C13 C12 C11 130.06(18)
C21 C20 C19 108.44(19)
C15 C14 C13 107.78(17)
N1 C18 C17 122.33(18)
C19 C18 N1 107.8(2)
C19 C18 C17 129.7(2)
N4 C7 C8A 111.6(3)
C18 C19 C20 107.4(2)

loop_
_geom_bond_atom_site_label_1
_geom_bond_atom_site_label_2
_geom_bond_distance
Dy1 Si1 3.3528(5)
Dy1 N2 2.2050(13)
Dy1 N7 2.2554(14)
Dy1 N5 2.2423(14)
Dy1 N4 2.7985(14)
Dy1 C5 2.8012(16)
Dy1 C4 2.7842(16)
Dy1 C3 2.8138(17)
Dy1 C2 2.8459(17)
Si1 N7 1.7185(15)
Si1 C34 1.876(2)
Si1 C33 1.882(2)
Si1 C35 1.876(2)
Si2 N7 1.7201(14)
Si2 C38A 1.881(3)
Si2 C36A 1.836(3)
Si2 C37A 1.861(3)
Si2 C36B 1.907(10)
Si2 C37B 1.813(10)
Si2 C38B 1.843(10)
N2 C24 1.463(2)
N2 C25 1.461(2)
N5 C9 1.462(2)
N5 C8A 1.451(2)
N3 C26 1.457(2)
N3 C28 1.382(2)
N3 C31 1.382(2)
N6 C15 1.383(2)
N6 C10 1.469(2)
N6 C12 1.381(2)
N4 C5 1.379(2)
N4 C2 1.379(3)
N4 C7 1.487(5)
N4 C0AA 1.468(11)
N1 C21 1.379(2)
N1 C23 1.457(2)
N1 C18 1.384(3)
C6 C5 1.493(3)
C26 C25 1.541(2)
C5 C4 1.375(2)
C4 C3 1.427(3)
C28 C29 1.371(2)
C28 C27 1.493(3)
C24 C23 1.543(2)
C9 C10 1.536(3)
C15 C14 1.368(3)
C15 C16 1.489(3)
C3 C2 1.378(3)
C29 C30 1.413(3)
C31 C30 1.366(3)
C31 C32 1.493(3)
C21 C22 1.485(4)
C21 C20 1.368(4)
C2 C1A 1.495(3)
C11 C12 1.494(3)
C13 C12 1.371(3)
C13 C14 1.416(3)
C8A C7 1.499(6)
C20 C19 1.409(4)
C18 C17 1.492(3)
C18 C19 1.368(3)

loop_
_geom_torsion_atom_site_label_1
_geom_torsion_atom_site_label_2
_geom_torsion_atom_site_label_3
_geom_torsion_atom_site_label_4
_geom_torsion
Dy1 Si1 N7 Si2 179.12(15)
Dy1 N2 C24 C23 124.64(13)
Dy1 N2 C25 C26 91.59(16)
Dy1 N5 C9 C10 -113.88(15)
Dy1 N5 C8A C7 46.2(3)
Dy1 N4 C5 C6 114.40(16)
Dy1 N4 C5 C4 -68.87(11)
Dy1 N4 C2 C3 67.71(12)
Dy1 N4 C2 C1A -114.33(18)
Dy1 N4 C7 C8A 11.0(4)
Dy1 C5 C4 C3 -70.73(11)
Dy1 C4 C3 C2 -70.60(12)
Dy1 C3 C2 N4 -67.26(12)
Dy1 C3 C2 C1A 115.0(2)
N2 C24 C23 N1 -78.9(2)
N5 C9 C10 N6 -162.59(15)
N5 C8A C7 N4 -32.6(4)
N3 C26 C25 N2 157.93(14)
N3 C28 C29 C30 -0.5(2)
N3 C31 C30 C29 0.6(2)
N6 C15 C14 C13 -0.2(2)
N4 C5 C4 Dy1 69.26(11)
N4 C5 C4 C3 -1.47(18)
N1 C21 C20 C19 -1.2(2)
N1 C18 C19 C20 0.3(2)
C38A Si2 N7 Dy1 -32.1(2)
C38A Si2 N7 Si1 148.87(19)
C36A Si2 N7 Dy1 87.1(2)
C36A Si2 N7 Si1 -91.9(2)
C37A Si2 N7 Dy1 -148.19(19)
C37A Si2 N7 Si1 32.8(2)
C6 C5 C4 Dy1 -114.24(18)
C6 C5 C4 C3 175.02(17)
C26 N3 C28 C29 170.76(16)
C26 N3 C28 C27 -13.7(3)
C26 N3 C31 C30 -170.61(16)
C26 N3 C31 C32 10.9(3)
C5 N4 C2 Dy1 -69.87(11)
C5 N4 C2 C3 -2.17(19)
C5 N4 C2 C1A 175.79(17)
C5 N4 C7 C8A 95.7(3)
C5 C4 C3 Dy1 70.77(11)
C5 C4 C3 C2 0.17(19)
C4 C3 C2 Dy1 68.46(12)
C4 C3 C2 N4 1.21(19)
C4 C3 C2 C1A -176.5(2)
C28 N3 C26 C25 -88.2(2)
C28 N3 C31 C30 -1.0(2)
C28 N3 C31 C32 -179.4(2)
C28 C29 C30 C31 -0.1(2)
C24 N2 C25 C26 -76.04(18)
C25 N2 C24 C23 -67.28(18)
C34 Si1 N7 Dy1 -132.36(11)
C34 Si1 N7 Si2 46.76(14)
C9 N5 C8A C7 -147.9(3)
C15 N6 C10 C9 93.6(2)
C15 N6 C12 C11 -179.96(18)
C15 N6 C12 C13 0.0(2)
C10 N6 C15 C14 -179.10(17)
C10 N6 C15 C16 3.7(3)
C10 N6 C12 C11 -0.8(3)
C10 N6 C12 C13 179.26(18)
C33 Si1 N7 Dy1 -14.53(11)
C33 Si1 N7 Si2 164.59(10)
C31 N3 C26 C25 79.9(2)
C31 N3 C28 C29 0.9(2)
C31 N3 C28 C27 176.45(17)
C21 N1 C23 C24 97.2(2)
C21 N1 C18 C17 174.67(19)
C21 N1 C18 C19 -1.1(2)
C21 C20 C19 C18 0.5(2)
C23 N1 C21 C22 2.7(3)
C23 N1 C21 C20 177.84(17)
C23 N1 C18 C17 -1.9(3)
C23 N1 C18 C19 -177.61(17)
C35 Si1 N7 Dy1 104.53(11)
C35 Si1 N7 Si2 -76.35(13)
C27 C28 C29 C30 -175.53(19)
C2 N4 C5 Dy1 71.15(11)
C2 N4 C5 C6 -174.45(16)
C2 N4 C5 C4 2.28(18)
C2 N4 C7 C8A -81.1(4)
C8A N5 C9 C10 80.0(2)
C12 N6 C15 C14 0.1(2)
C12 N6 C15 C16 -177.12(18)
C12 N6 C10 C9 -85.5(2)
C12 C13 C14 C15 0.3(2)
C22 C21 C20 C19 173.4(2)
C14 C13 C12 N6 -0.2(2)
C14 C13 C12 C11 179.8(2)
C18 N1 C21 C22 -173.70(19)
C18 N1 C21 C20 1.4(2)
C18 N1 C23 C24 -86.9(2)
C16 C15 C14 C13 176.8(2)
C7 N4 C5 Dy1 -106.3(2)
C7 N4 C5 C6 8.1(3)
C7 N4 C5 C4 -175.2(2)
C7 N4 C2 Dy1 107.1(3)
C7 N4 C2 C3 174.8(3)
C7 N4 C2 C1A -7.2(4)
C17 C18 C19 C20 -175.0(2)
C32 C31 C30 C29 178.9(2)
C36B Si2 N7 Dy1 155.1(8)
C36B Si2 N7 Si1 -23.9(8)
C37B Si2 N7 Dy1 -88.2(7)
C37B Si2 N7 Si1 92.7(7)
C38B Si2 N7 Dy1 36.5(8)
C38B Si2 N7 Si1 -142.6(8)
C0AA N4 C5 Dy1 -97.3(8)
C0AA N4 C5 C6 17.1(8)
C0AA N4 C5 C4 -166.2(8)
C0AA N4 C2 Dy1 102.4(5)
C0AA N4 C2 C3 170.1(5)
C0AA N4 C2 C1A -12.0(5)
C0AA N4 C7 C8A -69.6(14)

loop_
_exptl_oxdiff_crystal_face_indexfrac_h
_exptl_oxdiff_crystal_face_indexfrac_k
_exptl_oxdiff_crystal_face_indexfrac_l
_exptl_oxdiff_crystal_face_x
_exptl_oxdiff_crystal_face_y
_exptl_oxdiff_crystal_face_z
-13.9719 -1.8343 5.0245 0.9775 -0.1646 0.1658
1.1607 14.0266 3.1005 0.4011 0.6711 -0.5710
2.9820 0.9643 -25.9499 -0.5188 0.6230 0.5832
-6.1546 -14.9683 -2.0924 -0.0711 -0.7274 0.6601
-1.9738 0.0262 25.9541 0.4801 -0.5738 -0.6335
-14.9659 -0.8202 -6.9395 0.9205 0.1606 0.4550
13.9693 0.8324 6.9431 -0.8509 -0.1568 -0.4389
-8.9866 0.1082 -22.9206 0.3242 0.5485 0.7339
9.9955 0.8824 23.9228 -0.3498 -0.5217 -0.8097
-8.1042 -9.9314 -21.0070 -0.0272 -0.0299 1.0081
6.8834 -9.1092 14.8733 -0.5673 -0.8390 -0.1895
7.1076 9.9436 21.0106 0.0967 0.0338 -0.9920
-9.8896 7.1409 -5.8966 0.8324 0.5432 0.0756
-3.9473 5.0609 -24.8952 0.1043 0.8392 0.5338
5.1572 14.9804 1.0980 0.1275 0.7536 -0.6184
